data_2007833
loop_
_publ_author_name
'Frank, Walter'
'Reiland, Vera'

_publ_section_title
;
 Heavy-Metal \p Complexes. 13.
 Trichloro(1,2,3-trimethylbenzene)bismuth(III)
;
_journal_issue 11
_journal_name_full 'Acta Crystallographica Section C'
_journal_page_first 1626
_journal_page_last 1628
_journal_paper_doi 10.1107/S0108270198008294
_journal_volume 54
_journal_year 1998
_chemical_formula_iupac '[Bi Cl3 (C9 H12)]'
_chemical_formula_moiety 'C9 H12 Bi Cl3'
_chemical_formula_sum 'C9 H12 Bi Cl3'
_chemical_formula_weight 435.52
_chemical_name_systematic
;
Trichloro-1,2,3-trimethylbenzenebismuth(III)
;
_space_group_IT_number 14
_symmetry_cell_setting monoclinic
_symmetry_space_group_name_Hall '-P 2ybc'
_symmetry_space_group_name_H-M 'P 1 21/c 1'
_audit_creation_method SHELXL-97
_cell_angle_alpha 90.00
_cell_angle_beta 114.977(7)
_cell_angle_gamma 90.00
_cell_formula_units_Z 4
_cell_length_a 12.7462(10)
_cell_length_b 9.1967(5)
_cell_length_c 11.4950(9)
_cell_measurement_reflns_used 5000
_cell_measurement_temperature 293(2)
_cell_measurement_theta_max 25.97
_cell_measurement_theta_min 2.83
_cell_volume 1221.46(17)
_computing_cell_refinement 'CELL (Stoe & Cie, 1996c)'
_computing_data_collection 'EXPOSE (Stoe & Cie, 1996b)'
_computing_data_reduction 'INTEGRATE (Stoe & Cie, 1996d)'
_computing_molecular_graphics 'SHELXTL-Plus (Sheldrick, 1991)'
_computing_publication_material SHELXL97
_computing_structure_refinement 'SHELXL97 (Sheldrick, 1997b)'
_computing_structure_solution 'SHELXS97 (Sheldrick, 1997a)'
_diffrn_ambient_temperature 293(2)
_diffrn_detector_area_resol_mean 6.67
_diffrn_measured_fraction_theta_full 0.903
_diffrn_measured_fraction_theta_max 0.903
_diffrn_measurement_device_type 'Stoe IPDS'
_diffrn_measurement_method 'area-detector measurements'
_diffrn_radiation_monochromator graphite
_diffrn_radiation_source 'fine-focus sealed tube'
_diffrn_radiation_type MoK\a
_diffrn_radiation_wavelength 0.71073
_diffrn_reflns_av_R_equivalents 0.0972
_diffrn_reflns_av_sigmaI/netI 0.0590
_diffrn_reflns_limit_h_max 15
_diffrn_reflns_limit_h_min -15
_diffrn_reflns_limit_k_max 11
_diffrn_reflns_limit_k_min -10
_diffrn_reflns_limit_l_max 13
_diffrn_reflns_limit_l_min -13
_diffrn_reflns_number 6843
_diffrn_reflns_theta_full 25.24
_diffrn_reflns_theta_max 25.24
_diffrn_reflns_theta_min 2.83
_diffrn_standards_decay_% none
_exptl_absorpt_coefficient_mu 15.046
_exptl_absorpt_correction_T_max 0.0834
_exptl_absorpt_correction_T_min 0.0101
_exptl_absorpt_correction_type integration
_exptl_absorpt_process_details '(Stoe & Cie, 1996a)'
_exptl_crystal_colour clear_pale_yellow
_exptl_crystal_density_diffrn 2.368
_exptl_crystal_density_method 'not measured'
_exptl_crystal_description prismatic
_exptl_crystal_F_000 800
_exptl_crystal_size_max 0.62
_exptl_crystal_size_mid 0.48
_exptl_crystal_size_min 0.22
_refine_diff_density_max 1.049
_refine_diff_density_min -0.709
_refine_ls_extinction_method none
_refine_ls_goodness_of_fit_ref 1.006
_refine_ls_hydrogen_treatment mixed
_refine_ls_matrix_type full
_refine_ls_number_parameters 121
_refine_ls_number_reflns 2131
_refine_ls_number_restraints 0
_refine_ls_restrained_S_all 1.006
_refine_ls_R_factor_all 0.0308
_refine_ls_R_factor_gt 0.0261
_refine_ls_shift/su_max 0.002
_refine_ls_shift/su_mean 0.000
_refine_ls_structure_factor_coef Fsqd
_refine_ls_weighting_scheme
; calc
 w = {1 - exp [- 9.0(sin\q /\l)^2^]}/[\s ^2^(F~0~^2^) + (0.014 P)^2^]
 where P = Fo^2^ + 2Fc^2^/3
;
_refine_ls_wR_factor_ref 0.0629
_reflns_number_gt 1862
_reflns_number_total 2131
_reflns_threshold_expression I>2sigma(I)
_cod_data_source_file jz1297.cif
_cod_data_source_block jz1297
_cod_depositor_comments
;
The following automatic conversions were performed:
'_symmetry_cell_setting' value 'Monoclinic' changed to 'monoclinic'
according to '/home/saulius/struct/CIF-dictionaries/cif_core.dic'
dictionary named 'cif_core.dic' version 2.4.1 from 2010-06-29.

Automatic conversion script
Id: cif_fix_enum 1527 2010-12-29 10:47:43Z saulius 

The following automatic conversions were performed:

'_symmetry_cell_setting' value 'Monoclinic' changed to 'monoclinic'
according to /home/saulius/struct/CIF-dictionaries/cif_core.dic
dictionary named 'cif_core.dic' version 2.4.1 from 2010-06-29.

Automatic conversion script
Id: cif_fix_values 1715 2011-07-08 13:25:40Z adriana 
;
_cod_original_cell_volume 1221.46(15)
_cod_original_sg_symbol_H-M 'P 21/c'
_cod_database_code 2007833

loop_
_symmetry_equiv_pos_as_xyz
'x, y, z'
'-x, y+1/2, -z+1/2'
'-x, -y, -z'
'x, -y-1/2, z-1/2'

loop_
_atom_site_label
_atom_site_fract_x
_atom_site_fract_y
_atom_site_fract_z
_atom_site_U_iso_or_equiv
_atom_site_adp_type
_atom_site_calc_flag
_atom_site_refinement_flags
_atom_site_occupancy
_atom_site_disorder_assembly
_atom_site_disorder_group
_atom_site_type_symbol
Bi1 0.03850(2) 0.05231(2) 0.71096(2) 0.03838(11) Uani d . 1 . . Bi
Cl1 -0.13953(16) 0.02059(16) 0.50314(15) 0.0485(4) Uani d . 1 . . Cl
Cl2 -0.07076(18) 0.16783(16) 0.81951(16) 0.0526(4) Uani d . 1 . . Cl
Cl3 0.07167(18) 0.30107(15) 0.65317(16) 0.0524(4) Uani d . 1 . . Cl
C1 0.3316(7) -0.1019(9) 0.8761(7) 0.0556(18) Uani d . 1 . . C
C2 0.3625(6) 0.0358(9) 0.8463(6) 0.0557(19) Uani d . 1 . . C
C3 0.3298(7) 0.1565(7) 0.8963(7) 0.0546(17) Uani d . 1 . . C
C4 0.2656(8) 0.1427(8) 0.9666(8) 0.063(2) Uani d . 1 . . C
H41 0.2437 0.2257 0.9970 0.076 Uiso calc R 1 . . H
C5 0.2329(7) 0.0073(8) 0.9929(7) 0.0507(16) Uani d . 1 . . C
H51 0.1888 -0.0018 1.0395 0.061 Uiso calc R 1 . . H
C6 0.2681(7) -0.1135(7) 0.9477(7) 0.0515(18) Uani d . 1 . . C
H61 0.2484 -0.2054 0.9659 0.062 Uiso calc R 1 . . H
C7 0.3669(10) -0.2371(13) 0.8251(11) 0.096(4) Uani d . 1 . . C
H71 0.4495 -0.2386 0.8548 0.144 Uiso calc R 1 . . H
H72 0.3310 -0.2357 0.7330 0.144 Uiso calc R 1 . . H
H73 0.3426 -0.3222 0.8553 0.144 Uiso calc R 1 . . H
C8 0.4308(10) 0.0508(18) 0.7718(9) 0.106(5) Uani d . 1 . . C
H81 0.4363 0.1517 0.7537 0.158 Uiso calc R 1 . . H
H82 0.3940 -0.0018 0.6926 0.158 Uiso calc R 1 . . H
H83 0.5070 0.0123 0.8201 0.158 Uiso calc R 1 . . H
C9 0.3608(10) 0.3095(11) 0.8708(10) 0.106(5) Uani d . 1 . . C
H91 0.3104 0.3784 0.8842 0.159 Uiso calc R 1 . . H
H92 0.3520 0.3162 0.7838 0.159 Uiso calc R 1 . . H
H93 0.4396 0.3304 0.9283 0.159 Uiso calc R 1 . . H

loop_
_atom_site_aniso_label
_atom_site_aniso_U_11
_atom_site_aniso_U_22
_atom_site_aniso_U_33
_atom_site_aniso_U_12
_atom_site_aniso_U_13
_atom_site_aniso_U_23
Bi1 0.04950(17) 0.03085(13) 0.03206(14) 0.00486(9) 0.01457(10) -0.00059(8)
Cl1 0.0510(10) 0.0493(8) 0.0409(8) -0.0034(6) 0.0151(7) -0.0100(6)
Cl2 0.0727(11) 0.0470(7) 0.0469(8) 0.0105(8) 0.0338(8) 0.0006(6)
Cl3 0.0707(12) 0.0386(7) 0.0506(9) -0.0065(7) 0.0282(8) 0.0020(6)
C1 0.041(4) 0.070(4) 0.048(4) 0.009(3) 0.011(3) -0.006(3)
C2 0.028(4) 0.093(5) 0.030(3) -0.003(3) -0.004(3) 0.005(3)
C3 0.055(4) 0.047(3) 0.056(4) -0.009(3) 0.017(3) 0.014(3)
C4 0.063(5) 0.052(4) 0.064(4) 0.003(4) 0.017(4) -0.005(3)
C5 0.048(5) 0.063(4) 0.045(4) -0.005(3) 0.023(3) -0.004(3)
C6 0.061(5) 0.042(3) 0.047(4) 0.011(3) 0.018(4) 0.009(3)
C7 0.073(7) 0.106(7) 0.098(7) 0.039(6) 0.025(6) -0.025(6)
C8 0.042(5) 0.225(17) 0.049(5) -0.002(7) 0.019(4) 0.020(6)
C9 0.078(7) 0.092(6) 0.089(7) -0.030(6) -0.022(6) 0.055(6)

loop_
_atom_type_symbol
_atom_type_description
_atom_type_scat_dispersion_real
_atom_type_scat_dispersion_imag
_atom_type_scat_source
C C 0.0033 0.0016 'International Tables Vol C Tables 4.2.6.8 and 6.1.1.4'
H H 0.0000 0.0000 'International Tables Vol C Tables 4.2.6.8 and 6.1.1.4'
Cl Cl 0.1484 0.1585 'International Tables Vol C Tables 4.2.6.8 and 6.1.1.4'
Bi Bi -4.1077 10.2566 'International Tables Vol C Tables 4.2.6.8 and 6.1.1.4'

loop_
_geom_angle_atom_site_label_1
_geom_angle_atom_site_label_2
_geom_angle_atom_site_label_3
_geom_angle_site_symmetry_1
_geom_angle_site_symmetry_3
_geom_angle
Cl1 Bi1 Cl2 . . 93.13(6)
Cl1 Bi1 Cl3 . . 92.30(6)
Cl1 Bi1 Cl1 . 3_556 75.40(6)
Cl1 Bi1 Cl2 . 2_546 83.58(5)
Cl1 Bi1 Cl3 . 2_546 88.60(5)
Cl2 Bi1 Cl3 . . 86.24(6)
Cl2 Bi1 Cl1 . 3_556 161.39(5)
Cl2 Bi1 Cl2 . 2_546 125.80(4)
Cl2 Bi1 Cl3 . 2_546 68.31(5)
Cl3 Bi1 Cl1 . 3_556 79.75(5)
Cl3 Bi1 Cl2 . 2_546 147.79(5)
Cl3 Bi1 Cl3 . 2_546 154.54(4)
Cl1 Bi1 Cl2 3_556 2_546 68.28(4)
Cl1 Bi1 Cl3 3_556 2_546 124.87(4)
Cl2 Bi1 Cl3 2_546 2_546 57.56(4)
Cl1 Bi1 C1 . . 138.95(12)
Cl2 Bi1 C1 . . 124.81(13)
Cl3 Bi1 C1 . . 104.11(15)
Cl1 Bi1 C1 3_556 . 71.05(13)
Cl2 Bi1 C1 2_546 . 62.53(13)
Cl3 Bi1 C1 2_546 . 91.56(15)
Cl1 Bi1 C2 . . 141.32(13)
Cl2 Bi1 C2 . . 124.41(13)
Cl3 Bi1 C2 . . 82.27(13)
Cl1 Bi1 C2 3_556 . 65.94(13)
Cl2 Bi1 C2 2_546 . 81.33(13)
Cl3 Bi1 C2 2_546 . 112.15(12)
Cl1 Bi1 C3 . . 153.59(13)
Cl2 Bi1 C3 . . 104.56(15)
Cl3 Bi1 C3 . . 69.89(11)
Cl1 Bi1 C3 3_556 . 82.13(14)
Cl2 Bi1 C3 2_546 . 100.99(13)
Cl3 Bi1 C3 2_546 . 115.97(11)
Cl1 Bi1 C4 . . 171.64(14)
Cl2 Bi1 C4 . . 84.82(18)
Cl3 Bi1 C4 . . 79.49(15)
Cl1 Bi1 C4 3_556 . 104.39(18)
Cl2 Bi1 C4 2_546 . 104.21(14)
Cl3 Bi1 C4 2_546 . 98.12(16)
Cl1 Bi1 C5 . . 162.97(15)
Cl2 Bi1 C5 . . 84.47(15)
Cl3 Bi1 C5 . . 104.33(14)
Cl1 Bi1 C5 3_556 . 110.75(16)
Cl2 Bi1 C5 2_546 . 84.20(14)
Cl3 Bi1 C5 2_546 . 74.82(15)
Cl1 Bi1 C6 . . 146.29(12)
Cl2 Bi1 C6 . . 105.48(14)
Cl3 Bi1 C6 . . 116.34(14)
Cl1 Bi1 C6 3_556 . 91.77(14)
Cl2 Bi1 C6 2_546 . 62.72(12)
Cl3 Bi1 C6 2_546 . 73.20(15)
C6 C1 C2 . . 120.5(8)
C6 C1 C7 . . 120.7(9)
C2 C1 C7 . . 118.8(9)
C3 C2 C1 . . 116.9(8)
C3 C2 C8 . . 121.5(10)
C1 C2 C8 . . 121.5(10)
C4 C3 C2 . . 121.6(7)
C4 C3 C9 . . 117.7(9)
C2 C3 C9 . . 120.7(9)
C3 C4 C5 . . 121.2(8)
C3 C4 H41 . . 119.4
C5 C4 H41 . . 119.4
C6 C5 C4 . . 117.8(8)
C6 C5 H51 . . 121.1
C4 C5 H51 . . 121.1
C5 C6 C1 . . 121.9(7)
C5 C6 H61 . . 119.1
C1 C6 H61 . . 119.1
C1 C7 H71 . . 109.5
C1 C7 H72 . . 109.5
C1 C7 H73 . . 109.5
H71 C7 H72 . . 109.5
H71 C7 H73 . . 109.5
H72 C7 H73 . . 109.5
C2 C8 H81 . . 109.5
C2 C8 H82 . . 109.5
C2 C8 H83 . . 109.5
H81 C8 H82 . . 109.5
H81 C8 H83 . . 109.5
H82 C8 H83 . . 109.5
C3 C9 H91 . . 109.5
C3 C9 H92 . . 109.5
C3 C9 H93 . . 109.5
H91 C9 H92 . . 109.5
H91 C9 H93 . . 109.5
H92 C9 H93 . . 109.5

loop_
_geom_bond_atom_site_label_1
_geom_bond_atom_site_label_2
_geom_bond_site_symmetry_2
_geom_bond_distance
_geom_bond_publ_flag
Bi1 Cl1 . 2.5226(17) ?
Bi1 Cl2 . 2.4684(17) ?
Bi1 Cl3 . 2.4680(14) ?
Bi1 Cl1 3_556 3.2926(18) ?
Bi1 Cl2 2_546 3.5939(16) ?
Bi1 Cl3 2_546 3.4062(18) ?
Bi1 C1 . 3.686(8) ?
Bi1 C2 . 3.751(8) ?
Bi1 C3 . 3.544(8) ?
Bi1 C4 . 3.244(8) ?
Bi1 C5 . 3.168(7) ?
Bi1 C6 . 3.401(7) ?
C1 C2 . 1.411(12) ?
C2 C3 . 1.392(12) ?
C3 C4 . 1.379(13) ?
C4 C5 . 1.386(12) ?
C5 C6 . 1.379(11) ?
C6 C1 . 1.381(13) ?
C1 C7 . 1.521(12) ?
C2 C8 . 1.464(15) ?
C3 C9 . 1.523(10) ?
C4 H41 . 0.9300 ?
C5 H51 . 0.9300 ?
C6 H61 . 0.9300 ?
C7 H71 . 0.9600 ?
C7 H72 . 0.9600 ?
C7 H73 . 0.9600 ?
C8 H81 . 0.9600 ?
C8 H82 . 0.9600 ?
C8 H83 . 0.9600 ?
C9 H91 . 0.9600 ?
C9 H92 . 0.9600 ?
C9 H93 . 0.9600 ?
